data_4115813
loop_
_publ_author_name
'H\'ector Carrasco'
'Concepci\'on Foces-Foces'
'Cirilo P\'erez'
'Mat\'ias L. Rodr\'iguez'
'Julio D. Mart\'in'

_publ_contact_author
;                                                                               
      C.Foce-Foces
      Instituto de Quimica-Fisica Rocasolano-CSIC                               
      Departamento de Cristalografia                                            
      Serrano 119                                                               
      E-28006 Madrid                                                            
      Spain                                                                     
;
_publ_contact_author_email cfoces@iqfr.csic.es
_publ_contact_author_fax '+34 1 5642431'
_publ_contact_author_phone '+34 1 5619400'
_publ_section_title
;
 Tubular Hydrogen-Bonded Networks Sustained by Water Molecules
;
_journal_name_full 'Journal of the American Chemical Society'
_journal_page_first 11970
_journal_page_last 11981
_journal_paper_doi 10.1021/ja011028t
_journal_volume 123
_journal_year 2001
_chemical_formula_sum 'C13 H20 O4'
_chemical_formula_weight 240.29
_chemical_name_systematic
; 
 ? 
;
_space_group_IT_number 2
_symmetry_cell_setting triclinic
_symmetry_space_group_name_Hall '-P 1'
_symmetry_space_group_name_H-M 'P -1'
_atom_sites_solution_hydrogens geom
_atom_sites_solution_primary direct
_atom_sites_solution_secondary difmap
_audit_creation_method SHELXL-97
_cell_angle_alpha 100.27(3)
_cell_angle_beta 92.28(3)
_cell_angle_gamma 109.95(2)
_cell_formula_units_Z 2
_cell_length_a 7.678(2)
_cell_length_b 7.864(2)
_cell_length_c 11.841(6)
_cell_measurement_temperature 293(2)
_cell_volume 657.4(4)
_computing_structure_refinement 'SHELXL-97 (Sheldrick, 1997)'
_computing_structure_solution 'SHELXS-97 (Sheldrick, 1990)'
_diffrn_ambient_temperature 293(2)
_diffrn_measured_fraction_theta_full 0.998
_diffrn_measured_fraction_theta_max 0.998
_diffrn_radiation_monochromator graphite
_diffrn_radiation_source 'fine-focus sealed tube'
_diffrn_radiation_type MoK\a
_diffrn_radiation_wavelength 0.71069
_diffrn_reflns_av_R_equivalents 0.0354
_diffrn_reflns_av_sigmaI/netI 0.1687
_diffrn_reflns_limit_h_max 10
_diffrn_reflns_limit_h_min 0
_diffrn_reflns_limit_k_max 10
_diffrn_reflns_limit_k_min -11
_diffrn_reflns_limit_l_max 16
_diffrn_reflns_limit_l_min -16
_diffrn_reflns_number 4085
_diffrn_reflns_theta_full 29.96
_diffrn_reflns_theta_max 29.96
_diffrn_reflns_theta_min 3.50
_exptl_absorpt_coefficient_mu 0.089
_exptl_absorpt_correction_T_max 0.9799
_exptl_absorpt_correction_T_min 0.9628
_exptl_crystal_density_diffrn 1.214
_exptl_crystal_F_000 260
_exptl_crystal_size_max 0.43
_exptl_crystal_size_mid 0.27
_exptl_crystal_size_min 0.23
_refine_diff_density_max 0.207
_refine_diff_density_min -0.197
_refine_diff_density_rms 0.045
_refine_ls_extinction_coef 0.009(4)
_refine_ls_extinction_expression Fc^*^=kFc[1+0.001xFc^2^\l^3^/sin(2\q)]^-1/4^
_refine_ls_extinction_method SHELXL
_refine_ls_goodness_of_fit_ref 0.915
_refine_ls_hydrogen_treatment mixed
_refine_ls_matrix_type full
_refine_ls_number_parameters 163
_refine_ls_number_reflns 3821
_refine_ls_number_restraints 0
_refine_ls_restrained_S_all 0.915
_refine_ls_R_factor_all 0.2365
_refine_ls_R_factor_gt 0.0623
_refine_ls_shift/su_max 0.004
_refine_ls_shift/su_mean 0.001
_refine_ls_structure_factor_coef Fsqd
_refine_ls_weighting_details 'calc w=1/[\s^2^(Fo^2^)+(0.0535P)^2^+0.0965P] where P=(Fo^2^+2Fc^2^)/3'
_refine_ls_weighting_scheme calc
_refine_ls_wR_factor_gt 0.1138
_refine_ls_wR_factor_ref 0.1627
_reflns_number_gt 1311
_reflns_number_total 3821
_reflns_threshold_expression >2sigma(I)
_cod_data_source_file ja011028t_08.cif
_cod_data_source_block 1n
_cod_database_code 4115813

loop_
_symmetry_equiv_pos_as_xyz
'x, y, z'
'-x, -y, -z'

loop_
_atom_site_label
_atom_site_type_symbol
_atom_site_fract_x
_atom_site_fract_y
_atom_site_fract_z
_atom_site_U_iso_or_equiv
_atom_site_adp_type
_atom_site_occupancy
_atom_site_symmetry_multiplicity
_atom_site_calc_flag
O1 O 0.0844(3) -0.1108(2) 0.31138(15) 0.0426(5) Uani 1 1 d
O2 O -0.2762(3) -0.4414(3) 0.0923(2) 0.0582(7) Uani 1 1 d
O3 O 0.2921(3) 0.2279(3) 0.06330(18) 0.0567(7) Uani 1 1 d
O4 O 0.5598(3) 0.2401(3) 0.14447(19) 0.0577(7) Uani 1 1 d
C1 C 0.0188(4) -0.2346(3) 0.2014(2) 0.0379(7) Uani 1 1 d
C2 C 0.1045(4) -0.3843(4) 0.1917(3) 0.0506(8) Uani 1 1 d
C3 C 0.3161(4) -0.2976(4) 0.2189(3) 0.0547(9) Uani 1 1 d
C4 C 0.4061(4) -0.1193(4) 0.1744(3) 0.0445(8) Uani 1 1 d
C5 C 0.2869(4) 0.0039(3) 0.1779(2) 0.0334(6) Uani 1 1 d
C6 C 0.0960(4) -0.1151(3) 0.1136(2) 0.0380(7) Uani 1 1 d
C7 C 0.3779(4) 0.1687(4) 0.1229(2) 0.0379(7) Uani 1 1 d
C8 C -0.1896(4) -0.3083(4) 0.1956(3) 0.0534(9) Uani 1 1 d
C9 C 0.2327(4) 0.0587(3) 0.3007(2) 0.0371(7) Uani 1 1 d
C10 C 0.3801(4) 0.0989(4) 0.4025(2) 0.0527(9) Uani 1 1 d
C11 C 0.5461(5) 0.2778(5) 0.4186(3) 0.0749(11) Uani 1 1 d
C12 C 0.1522(4) 0.2136(4) 0.3097(3) 0.0502(8) Uani 1 1 d
C13 C 0.0588(6) 0.2442(6) 0.4183(4) 0.0933(14) Uani 1 1 d
H2 H -0.285(5) -0.384(5) 0.039(3) 0.093(14) Uiso 1 1 d
H4 H 0.605(5) 0.346(5) 0.114(3) 0.081(11) Uiso 1 1 d
H2A H 0.0630 -0.4733 0.1132 0.062 Uiso 1 1 d
H2B H 0.0424 -0.4689 0.2424 0.052 Uiso 1 1 d
H3A H 0.3674 -0.3789 0.1933 0.046 Uiso 1 1 d
H3B H 0.3369 -0.2726 0.3020 0.052 Uiso 1 1 d
H4A H 0.5345 -0.0457 0.2218 0.053 Uiso 1 1 d
H4B H 0.4242 -0.1499 0.0978 0.043 Uiso 1 1 d
H6A H 0.0194 -0.0469 0.1012 0.032 Uiso 1 1 d
H6B H 0.1054 -0.1858 0.0347 0.047 Uiso 1 1 d
H8A H -0.2398 -0.1977 0.2087 0.063 Uiso 1 1 d
H8B H -0.2303 -0.3740 0.2545 0.047 Uiso 1 1 d
H10A H 0.3164 0.1071 0.4745 0.057 Uiso 1 1 d
H10B H 0.4232 0.0086 0.3948 0.046 Uiso 1 1 d
H12A H 0.2578 0.3276 0.3071 0.038 Uiso 1 1 d
H12B H 0.0610 0.1921 0.2431 0.037 Uiso 1 1 d
H11A H 0.6215 0.2704 0.3566 0.118 Uiso 1 1 d
H11B H 0.6181 0.2972 0.4908 0.118 Uiso 1 1 d
H11C H 0.5021 0.3783 0.4184 0.118 Uiso 1 1 d
H13A H -0.0445 0.1318 0.4205 0.114 Uiso 1 1 d
H13B H 0.0084 0.3412 0.4160 0.114 Uiso 1 1 d
H13C H 0.1448 0.2765 0.4846 0.114 Uiso 1 1 d

loop_
_atom_site_aniso_label
_atom_site_aniso_U_11
_atom_site_aniso_U_22
_atom_site_aniso_U_33
_atom_site_aniso_U_23
_atom_site_aniso_U_13
_atom_site_aniso_U_12
O1 0.0486(12) 0.0357(10) 0.0386(12) 0.0164(9) 0.0085(9) 0.0040(9)
O2 0.0504(14) 0.0459(13) 0.0621(15) 0.0298(12) -0.0107(11) -0.0108(11)
O3 0.0469(13) 0.0525(13) 0.0696(15) 0.0382(11) -0.0028(11) 0.0041(10)
O4 0.0404(13) 0.0508(13) 0.0724(15) 0.0346(12) -0.0020(11) -0.0059(10)
C1 0.0349(16) 0.0285(14) 0.0443(18) 0.0133(13) 0.0034(13) 0.0008(12)
C2 0.0484(19) 0.0289(15) 0.073(2) 0.0164(15) 0.0062(16) 0.0092(14)
C3 0.057(2) 0.0342(16) 0.078(2) 0.0142(16) 0.0075(18) 0.0212(16)
C4 0.0418(18) 0.0376(16) 0.0552(19) 0.0122(14) 0.0098(14) 0.0135(14)
C5 0.0332(15) 0.0276(13) 0.0381(16) 0.0121(11) 0.0050(12) 0.0064(12)
C6 0.0347(16) 0.0342(15) 0.0395(16) 0.0147(12) 0.0007(13) 0.0017(13)
C7 0.0356(17) 0.0349(15) 0.0348(16) 0.0102(13) 0.0019(13) 0.0008(13)
C8 0.0440(19) 0.0477(18) 0.063(2) 0.0283(17) 0.0093(16) 0.0004(15)
C9 0.0402(16) 0.0306(14) 0.0381(17) 0.0133(12) 0.0054(13) 0.0065(13)
C10 0.062(2) 0.0500(19) 0.0383(18) 0.0101(14) -0.0026(15) 0.0110(16)
C11 0.073(3) 0.066(2) 0.059(2) 0.0055(18) -0.0144(19) -0.003(2)
C12 0.056(2) 0.0378(17) 0.058(2) 0.0112(14) 0.0173(16) 0.0164(15)
C13 0.122(4) 0.081(3) 0.092(3) 0.016(2) 0.052(3) 0.052(3)

loop_
_atom_type_symbol
_atom_type_description
_atom_type_scat_dispersion_real
_atom_type_scat_dispersion_imag
_atom_type_scat_source
C C 0.0033 0.0016 'International Tables Vol C Tables 4.2.6.8 and 6.1.1.4'
H H 0.0000 0.0000 'International Tables Vol C Tables 4.2.6.8 and 6.1.1.4'
O O 0.0106 0.0060 'International Tables Vol C Tables 4.2.6.8 and 6.1.1.4'

loop_
_geom_angle_atom_site_label_1
_geom_angle_atom_site_label_2
_geom_angle_atom_site_label_3
_geom_angle
C1 O1 C9 111.18(18)
C8 O2 H2 108(3)
C7 O4 H4 110(2)
O1 C1 C8 106.1(2)
O1 C1 C2 109.3(2)
C8 C1 C2 113.4(2)
O1 C1 C6 104.44(19)
C8 C1 C6 114.5(2)
C2 C1 C6 108.5(2)
C1 C2 C3 110.4(2)
C1 C2 H2A 111.3
C3 C2 H2A 113.2
C1 C2 H2B 107.5
C3 C2 H2B 114.3
H2A C2 H2B 99.7
C2 C3 C4 114.7(2)
C2 C3 H3A 110.0
C4 C3 H3A 110.4
C2 C3 H3B 104.5
C4 C3 H3B 110.0
H3A C3 H3B 106.8
C5 C4 C3 114.3(2)
C5 C4 H4A 110.0
C3 C4 H4A 108.7
C5 C4 H4B 106.0
C3 C4 H4B 108.9
H4A C4 H4B 108.7
C7 C5 C6 110.7(2)
C7 C5 C4 111.0(2)
C6 C5 C4 107.5(2)
C7 C5 C9 113.3(2)
C6 C5 C9 100.8(2)
C4 C5 C9 112.8(2)
C5 C6 C1 99.5(2)
C5 C6 H6A 113.5
C1 C6 H6A 109.9
C5 C6 H6B 112.3
C1 C6 H6B 115.1
H6A C6 H6B 106.6
O3 C7 O4 122.3(2)
O3 C7 C5 123.3(2)
O4 C7 C5 114.4(2)
O2 C8 C1 112.9(3)
O2 C8 H8A 112.7
C1 C8 H8A 109.8
O2 C8 H8B 103.4
C1 C8 H8B 111.5
H8A C8 H8B 106.2
O1 C9 C12 108.4(2)
O1 C9 C10 105.4(2)
C12 C9 C10 110.8(2)
O1 C9 C5 101.83(19)
C12 C9 C5 112.5(2)
C10 C9 C5 116.9(2)
C11 C10 C9 116.9(2)
C11 C10 H10A 106.0
C9 C10 H10A 106.9
C11 C10 H10B 107.4
C9 C10 H10B 108.5
H10A C10 H10B 111.1
C10 C11 H11A 109.4
C10 C11 H11B 109.4
H11A C11 H11B 109.7
C10 C11 H11C 109.1
H11A C11 H11C 109.6
H11B C11 H11C 109.6
C13 C12 C9 114.7(3)
C13 C12 H12A 109.5
C9 C12 H12A 106.3
C13 C12 H12B 107.5
C9 C12 H12B 111.6
H12A C12 H12B 107.0
C12 C13 H13A 109.1
C12 C13 H13B 109.4
H13A C13 H13B 107.8
C12 C13 H13C 110.5
H13A C13 H13C 110.0
H13B C13 H13C 110.1

loop_
_geom_bond_atom_site_label_1
_geom_bond_atom_site_label_2
_geom_bond_distance
O1 C1 1.435(3)
O1 C9 1.458(3)
O2 C8 1.427(4)
O2 H2 0.85(4)
O3 C7 1.200(3)
O4 C7 1.310(3)
O4 H4 0.93(4)
C1 C8 1.498(4)
C1 C2 1.522(4)
C1 C6 1.528(3)
C2 C3 1.527(4)
C2 H2A 1.0228
C2 H2B 0.9893
C3 C4 1.534(4)
C3 H3A 0.8767
C3 H3B 0.9633
C4 C5 1.541(4)
C4 H4A 1.0360
C4 H4B 0.9244
C5 C7 1.520(3)
C5 C6 1.525(4)
C5 C9 1.556(4)
C6 H6A 0.9443
C6 H6B 1.0173
C8 H8A 1.0552
C8 H8B 0.9420
C9 C12 1.533(4)
C9 C10 1.531(4)
C10 C11 1.517(4)
C10 H10A 1.0025
C10 H10B 0.8726
C11 H11A 0.9586
C11 H11B 0.9584
C11 H11C 0.9602
C12 C13 1.519(5)
C12 H12A 0.9891
C12 H12B 0.9841
C13 H13A 0.9706
C13 H13B 0.9697
C13 H13C 0.9431

loop_
_geom_hbond_atom_site_label_D
_geom_hbond_atom_site_label_H
_geom_hbond_atom_site_label_A
_geom_hbond_distance_DH
_geom_hbond_distance_HA
_geom_hbond_distance_DA
_geom_hbond_angle_DHA
_geom_hbond_site_symmetry_A
O2 H2 O3 0.85(4) 1.89(4) 2.731(3) 173(4) 2
O4 H4 O2 0.93(4) 1.68(4) 2.588(3) 165(3) 1_665

loop_
_geom_torsion_atom_site_label_1
_geom_torsion_atom_site_label_2
_geom_torsion_atom_site_label_3
_geom_torsion_atom_site_label_4
_geom_torsion
C9 O1 C1 C8 -136.3(2)
C9 O1 C1 C2 101.0(2)
C9 O1 C1 C6 -14.9(3)
O1 C1 C2 C3 -52.1(3)
C8 C1 C2 C3 -170.3(2)
C6 C1 C2 C3 61.2(3)
C1 C2 C3 C4 -37.6(4)
C2 C3 C4 C5 35.0(4)
C3 C4 C5 C7 -175.1(2)
C3 C4 C5 C6 -53.8(3)
C3 C4 C5 C9 56.5(3)
C7 C5 C6 C1 -166.3(2)
C4 C5 C6 C1 72.3(3)
C9 C5 C6 C1 -46.1(2)
O1 C1 C6 C5 38.2(3)
C8 C1 C6 C5 153.8(2)
C2 C1 C6 C5 -78.3(3)
C6 C5 C7 O3 21.5(4)
C4 C5 C7 O3 140.9(3)
C9 C5 C7 O3 -91.0(3)
C6 C5 C7 O4 -157.5(2)
C4 C5 C7 O4 -38.1(3)
C9 C5 C7 O4 90.1(3)
O1 C1 C8 O2 -177.3(2)
C2 C1 C8 O2 -57.3(3)
C6 C1 C8 O2 68.1(3)
C1 O1 C9 C12 104.5(2)
C1 O1 C9 C10 -136.8(2)
C1 O1 C9 C5 -14.3(3)
C7 C5 C9 O1 156.1(2)
C6 C5 C9 O1 37.8(2)
C4 C5 C9 O1 -76.7(2)
C7 C5 C9 C12 40.2(3)
C6 C5 C9 C12 -78.1(2)
C4 C5 C9 C12 167.4(2)
C7 C5 C9 C10 -89.7(3)
C6 C5 C9 C10 152.0(2)
C4 C5 C9 C10 37.6(3)
O1 C9 C10 C11 -175.4(3)
C12 C9 C10 C11 -58.3(4)
C5 C9 C10 C11 72.4(4)
O1 C9 C12 C13 55.5(3)
C10 C9 C12 C13 -59.7(4)
C5 C9 C12 C13 167.4(3)
